data_4303971
loop_
_publ_author_name
'Mitsushiro Nomura'
'Marc Fourmigu\'e'

_publ_section_title
;
Dinuclear Cp* Cobalt Complexes of the 1,2,4,5-Benzenetetrathiolate
Bischelating Ligand
;
_journal_name_full 'Inorganic Chemistry'
_journal_page_first 1301
_journal_page_last 1312
_journal_paper_doi 10.1021/ic700778b
_journal_volume 47
_journal_year 2008
_chemical_formula_sum 'C29 H41 Co2 O3 P S4'
_chemical_formula_weight 714.69
_chemical_name_common Cp*Co(P(OMe)3)(btt)CoCp*
_chemical_name_systematic
;
 ?
;
_space_group_IT_number 19
_symmetry_cell_setting orthorhombic
_symmetry_space_group_name_Hall 'P 2ac 2ab'
_symmetry_space_group_name_H-M 'P 21 21 21'
_atom_sites_solution_hydrogens geom
_atom_sites_solution_primary direct
_atom_sites_solution_secondary difmap
_audit_creation_method SHELXL-97
_cell_angle_alpha 90.00
_cell_angle_beta 90.00
_cell_angle_gamma 90.00
_cell_formula_units_Z 4
_cell_length_a 11.56020(10)
_cell_length_b 15.0512(2)
_cell_length_c 18.6825(2)
_cell_measurement_reflns_used 4164
_cell_measurement_temperature 293(2)
_cell_measurement_theta_max 27.48
_cell_measurement_theta_min 2.55
_cell_volume 3250.66(6)
_computing_cell_refinement 'HKL Scalepack (Otwinowski & Minor 1997)'
_computing_data_collection 'Collect (Nonius BV, 1997-2000)'
_computing_data_reduction 'HKL Denzo and Scalepack (Otwinowski & Minor 1997)'
_computing_molecular_graphics 'Ortep-3 for Windows (Farrugia, 1997)'
_computing_publication_material 'WinGX publication routines (Farrugia, 1999)'
_computing_structure_refinement 'SHELXL-97 (Sheldrick, 1997)'
_computing_structure_solution 'SHELXS-86 (Sheldrick, 1986)'
_diffrn_ambient_temperature 293(2)
_diffrn_measured_fraction_theta_full 0.997
_diffrn_measured_fraction_theta_max 0.997
_diffrn_measurement_device_type KappaCCD
_diffrn_measurement_method 'CCD rotation images, thick slices'
_diffrn_radiation_monochromator graphite
_diffrn_radiation_source 'fine-focus sealed tube'
_diffrn_radiation_type MoK\a
_diffrn_radiation_wavelength 0.71073
_diffrn_reflns_av_R_equivalents 0.0000
_diffrn_reflns_av_sigmaI/netI 0.0239
_diffrn_reflns_limit_h_max 15
_diffrn_reflns_limit_h_min -14
_diffrn_reflns_limit_k_max 19
_diffrn_reflns_limit_k_min -19
_diffrn_reflns_limit_l_max 24
_diffrn_reflns_limit_l_min -24
_diffrn_reflns_number 29706
_diffrn_reflns_theta_full 27.48
_diffrn_reflns_theta_max 27.48
_diffrn_reflns_theta_min 2.57
_exptl_absorpt_coefficient_mu 1.355
_exptl_absorpt_correction_T_max 0.742
_exptl_absorpt_correction_T_min 0.527
_exptl_absorpt_correction_type multi-scan
_exptl_absorpt_process_details
;
        [c.f. r.h. blessing, acta cryst. (1995), a51, 33-38]
;
_exptl_crystal_colour brown
_exptl_crystal_density_diffrn 1.460
_exptl_crystal_density_method 'not measured'
_exptl_crystal_description block
_exptl_crystal_F_000 1488
_exptl_crystal_size_max 0.50
_exptl_crystal_size_mid 0.40
_exptl_crystal_size_min 0.22
_refine_diff_density_max 0.578
_refine_diff_density_min -0.724
_refine_diff_density_rms 0.084
_refine_ls_abs_structure_details 'Flack H D (1983), Acta Cryst. A39, 876-881'
_refine_ls_abs_structure_Flack -0.016(13)
_refine_ls_extinction_method none
_refine_ls_goodness_of_fit_ref 1.156
_refine_ls_hydrogen_treatment constr
_refine_ls_matrix_type full
_refine_ls_number_parameters 352
_refine_ls_number_reflns 7433
_refine_ls_number_restraints 0
_refine_ls_restrained_S_all 1.156
_refine_ls_R_factor_all 0.0457
_refine_ls_R_factor_gt 0.0422
_refine_ls_shift/su_max 0.000
_refine_ls_shift/su_mean 0.000
_refine_ls_structure_factor_coef Fsqd
_refine_ls_weighting_details 'calc w=1/[\s^2^(Fo^2^)+(0.0731P)^2^+0.9780P] where P=(Fo^2^+2Fc^2^)/3'
_refine_ls_weighting_scheme calc
_refine_ls_wR_factor_gt 0.1110
_refine_ls_wR_factor_ref 0.1165
_reflns_number_gt 6965
_reflns_number_total 7433
_reflns_threshold_expression >2sigma(I)
_cod_data_source_file ic700778b-file004.cif
_cod_data_source_block mnii112
_cod_database_code 4303971

loop_
_symmetry_equiv_pos_as_xyz
'x, y, z'
'-x+1/2, -y, z+1/2'
'x+1/2, -y+1/2, -z'
'-x, y+1/2, -z+1/2'

loop_
_atom_site_label
_atom_site_type_symbol
_atom_site_fract_x
_atom_site_fract_y
_atom_site_fract_z
_atom_site_U_iso_or_equiv
_atom_site_adp_type
_atom_site_occupancy
_atom_site_symmetry_multiplicity
_atom_site_calc_flag
_atom_site_refinement_flags
_atom_site_disorder_assembly
_atom_site_disorder_group
Co1 Co 0.24033(4) 0.16318(3) 0.16981(2) 0.03773(11) Uani 1 1 d . . .
Co2 Co 0.73423(3) -0.13052(3) -0.07089(2) 0.03648(11) Uani 1 1 d . . .
S1 S 0.38403(8) 0.07080(6) 0.19841(4) 0.04472(18) Uani 1 1 d . . .
S2 S 0.25448(7) 0.12225(6) 0.05547(4) 0.04552(18) Uani 1 1 d . . .
S3 S 0.58239(7) -0.05831(6) -0.09782(4) 0.04378(18) Uani 1 1 d . . .
S4 S 0.71059(7) -0.10651(5) 0.04048(4) 0.04227(17) Uani 1 1 d . . .
P1 P 0.35939(8) 0.26886(6) 0.15177(5) 0.04433(19) Uani 1 1 d . . .
O1 O 0.4063(3) 0.32232(19) 0.21979(17) 0.0592(7) Uani 1 1 d . . .
O2 O 0.4707(2) 0.24027(18) 0.10819(18) 0.0605(7) Uani 1 1 d . . .
O3 O 0.3104(3) 0.35584(17) 0.11391(16) 0.0585(7) Uani 1 1 d . . .
C1 C 0.4401(3) 0.03697(19) 0.11547(16) 0.0359(6) Uani 1 1 d . . .
C2 C 0.3830(3) 0.05968(18) 0.05184(16) 0.0356(6) Uani 1 1 d . . .
C3 C 0.4253(3) 0.0312(2) -0.01384(16) 0.0369(6) Uani 1 1 d . . .
H3 H 0.3871 0.0467 -0.0558 0.044 Uiso 1 1 calc R . .
C4 C 0.5264(3) -0.0212(2) -0.01678(16) 0.0347(6) Uani 1 1 d . . .
C5 C 0.5841(3) -0.04373(19) 0.04659(16) 0.0348(5) Uani 1 1 d . . .
C6 C 0.5400(3) -0.0147(2) 0.11234(16) 0.0380(6) Uani 1 1 d . . .
H6 H 0.5779 -0.0300 0.1545 0.046 Uiso 1 1 calc R . .
C7 C 0.0725(3) 0.2146(3) 0.1706(2) 0.0516(8) Uani 1 1 d . . .
C8 C 0.1325(3) 0.2407(2) 0.2350(2) 0.0475(8) Uani 1 1 d . . .
C9 C 0.1642(3) 0.1616(3) 0.27139(18) 0.0476(7) Uani 1 1 d . . .
C10 C 0.1180(3) 0.0875(2) 0.2330(2) 0.0481(8) Uani 1 1 d . . .
C11 C 0.0624(3) 0.1187(3) 0.1725(2) 0.0538(9) Uani 1 1 d . . .
C12 C 0.8172(3) -0.1287(2) -0.16788(19) 0.0463(7) Uani 1 1 d . . .
C13 C 0.7570(3) -0.2100(2) -0.15840(19) 0.0462(7) Uani 1 1 d . . .
C14 C 0.8023(3) -0.2531(2) -0.0954(2) 0.0486(8) Uani 1 1 d . . .
C15 C 0.8890(3) -0.1981(3) -0.0659(2) 0.0502(8) Uani 1 1 d . . .
C16 C 0.8989(3) -0.1209(2) -0.1094(2) 0.0495(8) Uani 1 1 d . . .
C17 C 0.0146(4) 0.2748(4) 0.1190(3) 0.0815(15) Uani 1 1 d . . .
H17A H -0.0184 0.2404 0.0808 0.122 Uiso 1 1 calc R . .
H17B H 0.0701 0.3157 0.0997 0.122 Uiso 1 1 calc R . .
H17C H -0.0455 0.3072 0.1430 0.122 Uiso 1 1 calc R . .
C18 C 0.1456(4) 0.3336(3) 0.2624(3) 0.0679(12) Uani 1 1 d . . .
H18A H 0.1166 0.3747 0.2273 0.102 Uiso 1 1 calc R . .
H18B H 0.2258 0.3457 0.2713 0.102 Uiso 1 1 calc R . .
H18C H 0.1026 0.3402 0.3060 0.102 Uiso 1 1 calc R . .
C19 C 0.2200(4) 0.1548(4) 0.3432(2) 0.0711(12) Uani 1 1 d . . .
H19A H 0.2319 0.0934 0.3549 0.107 Uiso 1 1 calc R . .
H19B H 0.1708 0.1816 0.3785 0.107 Uiso 1 1 calc R . .
H19C H 0.2931 0.1850 0.3423 0.107 Uiso 1 1 calc R . .
C20 C 0.1290(5) -0.0068(3) 0.2555(3) 0.0742(14) Uani 1 1 d . . .
H20A H 0.1712 -0.0099 0.2997 0.111 Uiso 1 1 calc R . .
H20B H 0.1696 -0.0395 0.2192 0.111 Uiso 1 1 calc R . .
H20C H 0.0534 -0.0319 0.2620 0.111 Uiso 1 1 calc R . .
C21 C -0.0027(5) 0.0647(5) 0.1186(3) 0.0873(17) Uani 1 1 d . . .
H21A H -0.0326 0.1031 0.0820 0.131 Uiso 1 1 calc R . .
H21B H -0.0655 0.0345 0.1417 0.131 Uiso 1 1 calc R . .
H21C H 0.0484 0.0218 0.0974 0.131 Uiso 1 1 calc R . .
C22 C 0.8004(5) -0.0647(3) -0.2269(2) 0.0736(14) Uani 1 1 d . . .
H22A H 0.8521 -0.0153 -0.2208 0.110 Uiso 1 1 calc R . .
H22B H 0.7220 -0.0437 -0.2266 0.110 Uiso 1 1 calc R . .
H22C H 0.8162 -0.0933 -0.2718 0.110 Uiso 1 1 calc R . .
C23 C 0.6644(4) -0.2452(4) -0.2061(3) 0.0758(14) Uani 1 1 d . . .
H23A H 0.6375 -0.3011 -0.1879 0.114 Uiso 1 1 calc R . .
H23B H 0.6949 -0.2533 -0.2535 0.114 Uiso 1 1 calc R . .
H23C H 0.6013 -0.2038 -0.2077 0.114 Uiso 1 1 calc R . .
C24 C 0.7653(5) -0.3410(3) -0.0676(3) 0.0754(13) Uani 1 1 d . . .
H24A H 0.7050 -0.3644 -0.0974 0.113 Uiso 1 1 calc R . .
H24B H 0.7371 -0.3344 -0.0196 0.113 Uiso 1 1 calc R . .
H24C H 0.8300 -0.3810 -0.0678 0.113 Uiso 1 1 calc R . .
C25 C 0.9598(5) -0.2186(4) -0.0009(3) 0.0833(17) Uani 1 1 d . . .
H25A H 1.0125 -0.1706 0.0080 0.125 Uiso 1 1 calc R . .
H25B H 1.0028 -0.2724 -0.0088 0.125 Uiso 1 1 calc R . .
H25C H 0.9097 -0.2261 0.0396 0.125 Uiso 1 1 calc R . .
C26 C 0.9806(4) -0.0451(3) -0.0984(3) 0.0801(15) Uani 1 1 d . . .
H26A H 0.9691 -0.0017 -0.1354 0.120 Uiso 1 1 calc R . .
H26B H 1.0587 -0.0666 -0.1002 0.120 Uiso 1 1 calc R . .
H26C H 0.9663 -0.0184 -0.0526 0.120 Uiso 1 1 calc R . .
C27 C 0.4758(5) 0.2818(4) 0.2737(3) 0.0792(15) Uani 1 1 d . . .
H27A H 0.4949 0.3250 0.3096 0.119 Uiso 1 1 calc R . .
H27B H 0.5456 0.2593 0.2526 0.119 Uiso 1 1 calc R . .
H27C H 0.4337 0.2338 0.2953 0.119 Uiso 1 1 calc R . .
C28 C 0.5683(5) 0.2952(5) 0.0982(4) 0.096(2) Uani 1 1 d . . .
H28A H 0.6251 0.2641 0.0702 0.144 Uiso 1 1 calc R . .
H28B H 0.6007 0.3104 0.1439 0.144 Uiso 1 1 calc R . .
H28C H 0.5456 0.3484 0.0736 0.144 Uiso 1 1 calc R . .
C29 C 0.2780(5) 0.3582(3) 0.0398(2) 0.0680(11) Uani 1 1 d . . .
H29A H 0.2513 0.4167 0.0278 0.102 Uiso 1 1 calc R . .
H29B H 0.2173 0.3160 0.0314 0.102 Uiso 1 1 calc R . .
H29C H 0.3437 0.3435 0.0108 0.102 Uiso 1 1 calc R . .

loop_
_atom_site_aniso_label
_atom_site_aniso_U_11
_atom_site_aniso_U_22
_atom_site_aniso_U_33
_atom_site_aniso_U_23
_atom_site_aniso_U_13
_atom_site_aniso_U_12
Co1 0.0371(2) 0.03664(19) 0.0395(2) -0.00284(14) 0.00488(16) 0.00648(16)
Co2 0.0336(2) 0.03704(19) 0.0388(2) -0.00092(14) 0.00397(15) 0.00746(15)
S1 0.0477(4) 0.0511(4) 0.0354(3) -0.0016(3) 0.0023(3) 0.0168(4)
S2 0.0422(4) 0.0546(4) 0.0398(4) -0.0047(3) -0.0015(3) 0.0180(4)
S3 0.0403(4) 0.0555(4) 0.0356(3) -0.0013(3) 0.0010(3) 0.0162(3)
S4 0.0401(4) 0.0483(4) 0.0384(3) -0.0017(3) -0.0022(3) 0.0146(3)
P1 0.0414(4) 0.0405(4) 0.0510(5) -0.0008(3) 0.0051(3) 0.0032(3)
O1 0.0542(15) 0.0519(14) 0.0716(17) -0.0115(13) -0.0108(13) 0.0052(12)
O2 0.0487(15) 0.0505(14) 0.082(2) -0.0071(13) 0.0209(14) -0.0021(12)
O3 0.0702(18) 0.0420(12) 0.0633(16) 0.0047(11) 0.0054(13) 0.0059(12)
C1 0.0372(15) 0.0339(13) 0.0367(14) -0.0032(11) 0.0024(11) 0.0047(11)
C2 0.0339(13) 0.0323(12) 0.0408(14) -0.0007(11) 0.0006(11) 0.0044(11)
C3 0.0382(15) 0.0369(14) 0.0355(14) 0.0014(11) 0.0010(12) 0.0064(12)
C4 0.0326(13) 0.0358(13) 0.0358(13) -0.0021(11) 0.0016(11) 0.0043(11)
C5 0.0332(13) 0.0340(12) 0.0372(13) -0.0015(11) -0.0006(11) 0.0022(11)
C6 0.0388(15) 0.0395(14) 0.0357(14) -0.0017(11) -0.0005(12) 0.0075(12)
C7 0.0374(16) 0.059(2) 0.058(2) 0.0003(17) 0.0066(15) 0.0119(15)
C8 0.0420(17) 0.0419(16) 0.0587(19) -0.0095(14) 0.0157(15) 0.0077(13)
C9 0.0464(17) 0.0547(18) 0.0416(16) -0.0060(14) 0.0117(14) 0.0074(15)
C10 0.0445(17) 0.0463(17) 0.0535(18) 0.0001(14) 0.0178(15) -0.0002(14)
C11 0.0359(15) 0.072(2) 0.0537(19) -0.0127(18) 0.0123(15) -0.0082(15)
C12 0.0457(17) 0.0442(16) 0.0491(17) 0.0025(14) 0.0130(14) 0.0116(14)
C13 0.0433(17) 0.0470(16) 0.0483(16) -0.0101(13) 0.0059(14) 0.0085(13)
C14 0.0470(17) 0.0385(15) 0.060(2) 0.0016(14) 0.0105(15) 0.0167(13)
C15 0.0374(16) 0.0596(19) 0.0535(19) -0.0048(16) 0.0019(15) 0.0195(14)
C16 0.0369(16) 0.0501(17) 0.062(2) -0.0078(15) 0.0097(15) 0.0044(14)
C17 0.055(3) 0.109(4) 0.080(3) 0.029(3) 0.006(2) 0.026(3)
C18 0.061(2) 0.0471(19) 0.095(3) -0.023(2) 0.016(2) 0.0062(18)
C19 0.067(3) 0.097(3) 0.049(2) -0.003(2) 0.0014(19) 0.013(2)
C20 0.083(3) 0.0434(19) 0.097(4) 0.003(2) 0.033(3) 0.004(2)
C21 0.070(3) 0.113(4) 0.079(3) -0.028(3) 0.003(3) -0.033(3)
C22 0.091(3) 0.068(3) 0.062(2) 0.020(2) 0.025(2) 0.029(2)
C23 0.065(3) 0.081(3) 0.081(3) -0.036(3) -0.017(2) 0.009(2)
C24 0.085(3) 0.0422(18) 0.099(3) 0.0109(19) 0.026(3) 0.015(2)
C25 0.063(3) 0.122(5) 0.065(3) 0.002(3) -0.010(2) 0.042(3)
C26 0.047(2) 0.074(3) 0.120(4) -0.025(3) 0.017(3) -0.010(2)
C27 0.090(4) 0.067(3) 0.081(3) -0.014(2) -0.030(3) 0.011(3)
C28 0.061(3) 0.102(4) 0.126(5) 0.000(4) 0.033(3) -0.016(3)
C29 0.078(3) 0.065(2) 0.061(2) 0.0151(19) -0.003(2) 0.010(2)

loop_
_atom_type_symbol
_atom_type_description
_atom_type_scat_dispersion_real
_atom_type_scat_dispersion_imag
_atom_type_scat_source
C C 0.0033 0.0016 'International Tables Vol C Tables 4.2.6.8 and 6.1.1.4'
H H 0.0000 0.0000 'International Tables Vol C Tables 4.2.6.8 and 6.1.1.4'
Co Co 0.3494 0.9721 'International Tables Vol C Tables 4.2.6.8 and 6.1.1.4'
O O 0.0106 0.0060 'International Tables Vol C Tables 4.2.6.8 and 6.1.1.4'
P P 0.1023 0.0942 'International Tables Vol C Tables 4.2.6.8 and 6.1.1.4'
S S 0.1246 0.1234 'International Tables Vol C Tables 4.2.6.8 and 6.1.1.4'

loop_
_geom_angle_atom_site_label_1
_geom_angle_atom_site_label_2
_geom_angle_atom_site_label_3
_geom_angle
_geom_angle_site_symmetry_1
_geom_angle_site_symmetry_3
_geom_angle_publ_flag
C7 Co1 C9 66.86(15) . . ?
C7 Co1 C8 40.33(15) . . ?
C9 Co1 C8 39.57(15) . . ?
C7 Co1 P1 108.93(11) . . ?
C9 Co1 P1 115.07(11) . . ?
C8 Co1 P1 93.49(10) . . ?
C7 Co1 C11 39.80(16) . . ?
C9 Co1 C11 64.88(15) . . ?
C8 Co1 C11 66.02(14) . . ?
P1 Co1 C11 148.11(12) . . ?
C7 Co1 C10 65.46(15) . . ?
C9 Co1 C10 39.21(14) . . ?
C8 Co1 C10 65.66(13) . . ?
P1 Co1 C10 154.27(11) . . ?
C11 Co1 C10 37.23(15) . . ?
C7 Co1 S2 100.21(12) . . ?
C9 Co1 S2 153.77(11) . . ?
C8 Co1 S2 138.93(11) . . ?
P1 Co1 S2 90.42(4) . . ?
C11 Co1 S2 90.37(10) . . ?
C10 Co1 S2 115.13(11) . . ?
C7 Co1 S1 157.04(11) . . ?
C9 Co1 S1 95.11(11) . . ?
C8 Co1 S1 130.55(11) . . ?
P1 Co1 S1 91.27(4) . . ?
C11 Co1 S1 120.61(12) . . ?
C10 Co1 S1 91.59(10) . . ?
S2 Co1 S1 90.15(3) . . ?
C16 Co2 C13 68.85(14) . . ?
C16 Co2 C12 41.50(15) . . ?
C13 Co2 C12 40.56(14) . . ?
C16 Co2 C14 68.16(15) . . ?
C13 Co2 C14 41.19(14) . . ?
C12 Co2 C14 68.66(14) . . ?
C16 Co2 C15 40.62(15) . . ?
C13 Co2 C15 68.59(14) . . ?
C12 Co2 C15 68.92(14) . . ?
C14 Co2 C15 40.06(15) . . ?
C16 Co2 S3 130.61(12) . . ?
C13 Co2 S3 102.51(10) . . ?
C12 Co2 S3 99.81(10) . . ?
C14 Co2 S3 136.23(12) . . ?
C15 Co2 S3 168.70(11) . . ?
C16 Co2 S4 116.88(11) . . ?
C13 Co2 S4 153.88(11) . . ?
C12 Co2 S4 157.11(11) . . ?
C14 Co2 S4 114.76(11) . . ?
C15 Co2 S4 98.69(11) . . ?
S3 Co2 S4 92.21(3) . . ?
C1 S1 Co1 104.15(11) . . ?
C2 S2 Co1 104.29(10) . . ?
C4 S3 Co2 105.40(11) . . ?
C5 S4 Co2 105.27(10) . . ?
O2 P1 O3 106.51(17) . . ?
O2 P1 O1 105.64(17) . . ?
O3 P1 O1 93.44(15) . . ?
O2 P1 Co1 113.82(11) . . ?
O3 P1 Co1 117.04(13) . . ?
O1 P1 Co1 117.99(13) . . ?
C27 O1 P1 122.5(3) . . ?
C28 O2 P1 124.0(3) . . ?
C29 O3 P1 122.8(3) . . ?
C6 C1 C2 119.4(3) . . ?
C6 C1 S1 120.3(2) . . ?
C2 C1 S1 120.2(2) . . ?
C3 C2 C1 120.5(3) . . ?
C3 C2 S2 119.8(2) . . ?
C1 C2 S2 119.7(2) . . ?
C2 C3 C4 119.9(3) . . ?
C5 C4 C3 119.8(3) . . ?
C5 C4 S3 118.8(2) . . ?
C3 C4 S3 121.5(2) . . ?
C6 C5 C4 119.5(3) . . ?
C6 C5 S4 122.1(2) . . ?
C4 C5 S4 118.4(2) . . ?
C1 C6 C5 120.9(3) . . ?
C8 C7 C11 106.8(3) . . ?
C8 C7 C17 126.4(4) . . ?
C11 C7 C17 126.0(4) . . ?
C8 C7 Co1 70.13(19) . . ?
C11 C7 Co1 72.9(2) . . ?
C17 C7 Co1 129.9(3) . . ?
C9 C8 C7 107.2(3) . . ?
C9 C8 C18 126.5(4) . . ?
C7 C8 C18 125.9(4) . . ?
C9 C8 Co1 70.01(18) . . ?
C7 C8 Co1 69.53(19) . . ?
C18 C8 Co1 131.1(3) . . ?
C8 C9 C10 108.5(3) . . ?
C8 C9 C19 126.9(4) . . ?
C10 C9 C19 124.0(4) . . ?
C8 C9 Co1 70.41(19) . . ?
C10 C9 Co1 73.21(19) . . ?
C19 C9 Co1 129.4(3) . . ?
C11 C10 C9 108.6(3) . . ?
C11 C10 C20 126.6(4) . . ?
C9 C10 C20 124.9(4) . . ?
C11 C10 Co1 71.3(2) . . ?
C9 C10 Co1 67.58(19) . . ?
C20 C10 Co1 126.9(3) . . ?
C10 C11 C7 108.7(3) . . ?
C10 C11 C21 126.8(4) . . ?
C7 C11 C21 124.4(5) . . ?
C10 C11 Co1 71.5(2) . . ?
C7 C11 Co1 67.3(2) . . ?
C21 C11 Co1 129.0(3) . . ?
C13 C12 C16 107.2(3) . . ?
C13 C12 C22 126.3(4) . . ?
C16 C12 C22 126.5(4) . . ?
C13 C12 Co2 69.44(18) . . ?
C16 C12 Co2 68.9(2) . . ?
C22 C12 Co2 127.4(3) . . ?
C12 C13 C14 108.1(3) . . ?
C12 C13 C23 125.7(4) . . ?
C14 C13 C23 126.1(4) . . ?
C12 C13 Co2 70.01(19) . . ?
C14 C13 Co2 69.94(19) . . ?
C23 C13 Co2 126.5(3) . . ?
C15 C14 C13 108.3(3) . . ?
C15 C14 C24 126.2(4) . . ?
C13 C14 C24 125.6(4) . . ?
C15 C14 Co2 70.08(18) . . ?
C13 C14 Co2 68.87(17) . . ?
C24 C14 Co2 127.7(3) . . ?
C14 C15 C16 108.3(3) . . ?
C14 C15 C25 125.8(4) . . ?
C16 C15 C25 125.9(4) . . ?
C14 C15 Co2 69.85(18) . . ?
C16 C15 Co2 68.93(19) . . ?
C25 C15 Co2 127.9(3) . . ?
C15 C16 C12 108.1(3) . . ?
C15 C16 C26 126.6(4) . . ?
C12 C16 C26 125.2(4) . . ?
C15 C16 Co2 70.4(2) . . ?
C12 C16 Co2 69.63(19) . . ?
C26 C16 Co2 126.5(3) . . ?

loop_
_geom_bond_atom_site_label_1
_geom_bond_atom_site_label_2
_geom_bond_distance
_geom_bond_site_symmetry_2
_geom_bond_publ_flag
Co1 C7 2.089(3) . ?
Co1 C9 2.092(3) . ?
Co1 C8 2.097(3) . ?
Co1 P1 2.1303(10) . ?
Co1 C11 2.164(3) . ?
Co1 C10 2.167(3) . ?
Co1 S2 2.2292(8) . ?
Co1 S1 2.2313(9) . ?
Co2 C16 2.040(3) . ?
Co2 C13 2.043(3) . ?
Co2 C12 2.050(3) . ?
Co2 C14 2.057(3) . ?
Co2 C15 2.060(3) . ?
Co2 S3 2.1250(9) . ?
Co2 S4 2.1294(9) . ?
S1 C1 1.755(3) . ?
S2 C2 1.760(3) . ?
S3 C4 1.739(3) . ?
S4 C5 1.745(3) . ?
P1 O2 1.583(3) . ?
P1 O3 1.592(3) . ?
P1 O1 1.599(3) . ?
O1 C27 1.426(6) . ?
O2 C28 1.411(6) . ?
O3 C29 1.434(5) . ?
C1 C6 1.393(4) . ?
C1 C2 1.402(4) . ?
C2 C3 1.389(4) . ?
C3 C4 1.411(4) . ?
C4 C5 1.401(4) . ?
C5 C6 1.400(4) . ?
C7 C8 1.443(6) . ?
C7 C11 1.450(6) . ?
C7 C17 1.483(6) . ?
C8 C9 1.418(5) . ?
C8 C18 1.498(5) . ?
C9 C10 1.430(5) . ?
C9 C19 1.492(6) . ?
C10 C11 1.382(6) . ?
C10 C20 1.485(5) . ?
C11 C21 1.497(6) . ?
C12 C13 1.419(5) . ?
C12 C16 1.449(5) . ?
C12 C22 1.478(5) . ?
C13 C14 1.442(5) . ?
C13 C23 1.490(6) . ?
C14 C15 1.410(5) . ?
C14 C24 1.484(5) . ?
C15 C16 1.423(5) . ?
C15 C25 1.496(6) . ?
C16 C26 1.494(6) . ?
